data_2104440
loop_
_publ_author_name
'S\/lawi\'nski, W.'
'Przenios\/lo, R.'
'Sosnowska, I.'
'Bieringer, M.'
'Margiolaki, I.'
'Suard, E.'

_publ_section_title
;
 Modulation of atomic positions in CaCu~<i>x~</i>Mn~7{-~<i>x</i>}O~12~
 (<i>x</i> {\/leq} 0.1)
;
_journal_coeditor_code SN5079
_journal_issue 5
_journal_name_full 'Acta Crystallographica Section B'
_journal_page_first 535
_journal_page_last 542
_journal_paper_doi 10.1107/S0108768109025300
_journal_volume 65
_journal_year 2009
_chemical_formula_sum 'Ca Mn7 O12'
_chemical_formula_weight 616.6
_chemical_name_systematic ' ?'
_space_group_ssg_name R-3(00\g)0
_symmetry_cell_setting trigonal
_cell_angle_alpha 90
_cell_angle_beta 90
_cell_angle_gamma 120
_cell_formula_units_Z 18
_cell_length_a 10.445240(10)
_cell_length_b 10.445240(10)
_cell_length_c 6.342824(9)
_cell_modulation_dimension 1
_cell_volume 599.3081
_computing_publication_material 'Jana2006 (Petricek, Dusek & Palatinus, 2006)'
_computing_structure_refinement 'Jana2006 (Petricek, Dusek & Palatinus, 2006)'
_diffrn_ambient_temperature 100
_diffrn_measurement_device_type 'ESRF ID-31'
_diffrn_radiation_type synchrotron
_diffrn_radiation_wavelength 0.39996
_exptl_absorpt_coefficient_mu 12.927
_exptl_crystal_density_diffrn 5.1256
_exptl_crystal_F_000 873
_pd_instr_location ' ?'
_pd_meas_2theta_range_inc 0.002
_pd_meas_2theta_range_max 47.938
_pd_meas_2theta_range_min 0.400
_pd_meas_number_of_points 23770
_pd_proc_2theta_range_inc 0.002
_pd_proc_2theta_range_max 40.998
_pd_proc_2theta_range_min 2.002
_pd_proc_ls_background_function '6 Legendre polynoms'
_pd_proc_ls_pref_orient_corr none
_pd_proc_ls_profile_function Pseudo-Voigt
_pd_proc_ls_prof_R_factor 0.1541
_pd_proc_ls_prof_wR_expected 0.0778
_pd_proc_ls_prof_wR_factor 0.1886
_refine_ls_number_constraints 0
_refine_ls_number_parameters 62
_refine_ls_number_restraints 0
_refine_ls_shift/su_max 29.2417
_refine_ls_shift/su_mean 3.1659
_refine_ls_weighting_scheme sigma
_cod_data_source_file sn5079.cif
_cod_data_source_block t100
_cod_original_formula_sum 'Ca1 Mn7 O12'
_cod_database_code 2104440

loop_
_space_group_symop_ssg_id
_space_group_symop_ssg_operation_algebraic
1 x1,x2,x3,x4
2 -x2,x1-x2,x3,x4
3 -x1+x2,-x1,x3,x4
4 -x1,-x2,-x3,-x4
5 x2,-x1+x2,-x3,-x4
6 x1-x2,x1,-x3,-x4
7 x1+2/3,x2+1/3,x3+1/3,x4
8 -x2+2/3,x1-x2+1/3,x3+1/3,x4
9 -x1+x2+2/3,-x1+1/3,x3+1/3,x4
10 -x1+2/3,-x2+1/3,-x3+1/3,-x4
11 x2+2/3,-x1+x2+1/3,-x3+1/3,-x4
12 x1-x2+2/3,x1+1/3,-x3+1/3,-x4
13 x1+1/3,x2+2/3,x3+2/3,x4
14 -x2+1/3,x1-x2+2/3,x3+2/3,x4
15 -x1+x2+1/3,-x1+2/3,x3+2/3,x4
16 -x1+1/3,-x2+2/3,-x3+2/3,-x4
17 x2+1/3,-x1+x2+2/3,-x3+2/3,-x4
18 x1-x2+1/3,x1+2/3,-x3+2/3,-x4

loop_
_atom_site_type_symbol
_atom_site_label
_atom_site_fract_x
_atom_site_fract_y
_atom_site_fract_z
_atom_site_U_iso_or_equiv
_atom_site_adp_type
_atom_site_calc_flag
_atom_site_refinement_flags
_atom_site_occupancy
_atom_site_disorder_assembly
_atom_site_disorder_group
Ca Ca1 0 0 0 0.0072(5) Uiso d . 1 . .
Mn Mn1 0.5 0 0 0.00480(18) Uiso d . 1 . .
Mn Mn2 0.5 0.5 0.5 0.00424(17) Uiso d . 1 . .
Mn Mn3 0 0 0.5 0.0044(4) Uiso d . 1 . .
O O1 0.2240(4) 0.2739(4) 0.0808(5) 0.0053(6) Uiso d . 1 . .
O O2 0.3416(4) 0.5228(3) 0.3422(5) 0.0048(6) Uiso d . 1 . .

loop_
_atom_site_aniso_label
_atom_site_aniso_U_11
_atom_site_aniso_U_22
_atom_site_aniso_U_33
_atom_site_aniso_U_12
_atom_site_aniso_U_13
_atom_site_aniso_U_23
_atom_site_aniso_type_symbol
? ? ? ? ? ? ? ?

loop_
_atom_site_displace_Fourier_atom_site_label
_atom_site_displace_Fourier_axis
_atom_site_displace_Fourier_wave_vector_seq_id
_atom_site_displace_Fourier_param_cos
_atom_site_displace_Fourier_param_sin
Ca1 x 1 0 0
Ca1 y 1 0 0
Ca1 z 1 0 -0.0030(16)
Mn1 x 1 0 0.0088(3)
Mn1 y 1 0 -0.0035(4)
Mn1 z 1 0 0.0057(5)
Mn2 x 1 0 0.0054(3)
Mn2 y 1 0 0.0040(3)
Mn2 z 1 0 -0.0003(6)
Mn3 x 1 0 0
Mn3 y 1 0 0
Mn3 z 1 0 0.0030(12)
O1 x 1 0.0028(9) 0.0082(9)
O1 y 1 -0.0018(9) 0.0080(9)
O1 z 1 0.0010(14) -0.0016(12)
O2 x 1 0.0008(12) 0.0062(9)
O2 y 1 0.0005(10) 0.0014(9)
O2 z 1 -0.0064(13) 0.0034(13)

loop_
_atom_site_displace_special_func_atom_site_label
_atom_site_displace_special_func_sawtooth_ax
_atom_site_displace_special_func_sawtooth_ay
_atom_site_displace_special_func_sawtooth_az
_atom_site_displace_special_func_sawtooth_c
_atom_site_displace_special_func_sawtooth_w
? ? ? ? ? ?

loop_
_atom_site_Fourier_wave_vector_seq_id
_atom_site_Fourier_wave_vector_x
_atom_site_Fourier_wave_vector_z
1 0.00000 0.92148

loop_
_atom_site_occ_Fourier_atom_site_label
_atom_site_occ_Fourier_wave_vector_seq_id
_atom_site_occ_Fourier_param_cos
_atom_site_occ_Fourier_param_sin
? ? ? ?

loop_
_atom_site_occ_special_func_atom_site_label
_atom_site_occ_special_func_crenel_c
_atom_site_occ_special_func_crenel_w
? ? ?

loop_
_atom_site_U_Fourier_atom_site_label
_atom_site_U_Fourier_tens_elem
_atom_site_U_Fourier_wave_vector_seq_id
_atom_site_U_Fourier_param_cos
_atom_site_U_Fourier_param_sin
? ? ? ? ?

loop_
_atom_type_symbol
_atom_type_scat_dispersion_real
_atom_type_scat_dispersion_imag
_atom_type_scat_source
Ca 0.090 0.099 'International Tables Vol C tables 4.2.6.8 and 6.1.1.1'
Mn 0.171 0.248 'International Tables Vol C tables 4.2.6.8 and 6.1.1.1'
O 0.002 0.002 'International Tables Vol C tables 4.2.6.8 and 6.1.1.1'

loop_
_cell_wave_vector_seq_id
_cell_wave_vector_x
_cell_wave_vector_y
_cell_wave_vector_z
1 0.00000 0.00000 0.92148

loop_
_geom_angle_atom_site_label_1
_geom_angle_atom_site_label_2
_geom_angle_atom_site_label_3
_geom_angle_site_symmetry_1
_geom_angle_site_symmetry_2
_geom_angle_site_symmetry_3
_geom_angle_publ_flag
_geom_angle_max
_geom_angle_min
_geom_angle_av
? ? ? ? ? ? ? ? ? ?

loop_
_geom_bond_atom_site_label_1
_geom_bond_atom_site_label_2
_geom_bond_site_symmetry_1
_geom_bond_site_symmetry_2
_geom_bond_publ_flag
_geom_bond_distance_max
_geom_bond_distance_min
_geom_bond_distance_av
Ca1 O1 . . yes 2.777(7) 2.600(7) 2.689(7)
Ca1 O1 . 2_555 yes 2.777(10) 2.600(10) 2.689(10)
Ca1 O1 . 3_555 yes 2.777(12) 2.600(12) 2.689(12)
Ca1 O1 . 4_555 yes 2.777(7) 2.600(7) 2.689(7)
Ca1 O1 . 5_555 yes 2.777(10) 2.600(10) 2.689(10)
Ca1 O1 . 6_555 yes 2.777(12) 2.600(12) 2.689(12)
Ca1 O2 . 7_444 yes 2.592(11) 2.554(11) 2.573(10)
Ca1 O2 . 8_554 yes 2.592(11) 2.554(11) 2.573(9)
Ca1 O2 . 9_454 yes 2.592(13) 2.554(13) 2.573(11)
Ca1 O2 . 16_555 yes 2.592(11) 2.554(11) 2.573(10)
Ca1 O2 . 17_445 yes 2.592(11) 2.554(11) 2.573(9)
Ca1 O2 . 18_545 yes 2.592(13) 2.554(13) 2.573(11)
Mn1 O1 . 13_544 yes 1.936(10) 1.909(10) 1.922(9)
Mn1 O1 . 2_655 yes 2.909(12) 2.509(12) 2.709(12)
Mn1 O1 . 10_555 yes 1.936(10) 1.909(10) 1.922(9)
Mn1 O1 . 5_555 yes 2.909(12) 2.509(12) 2.709(12)
Mn1 O2 . 13_544 yes 1.929(7) 1.894(7) 1.912(7)
Mn1 O2 . 2_655 yes 2.844(12) 2.781(12) 2.812(11)
Mn1 O2 . 10_555 yes 1.929(7) 1.894(7) 1.912(7)
Mn1 O2 . 5_555 yes 2.844(12) 2.781(12) 2.812(11)
Mn2 O1 . 8_555 yes 2.074(10) 1.994(11) 2.034(11)
Mn2 O1 . 15_555 yes 1.898(9) 1.890(9) 1.893(9)
Mn2 O1 . 17_555 yes 2.074(10) 1.994(11) 2.034(11)
Mn2 O1 . 12_555 yes 1.898(9) 1.890(9) 1.893(9)
Mn2 O2 . . yes 2.100(10) 1.990(10) 2.045(11)
Mn2 O2 . 4_666 yes 2.100(10) 1.990(10) 2.045(11)
Mn3 O2 . 7_445 yes 1.935(10) 1.880(10) 1.908(10)
Mn3 O2 . 8_555 yes 1.935(8) 1.880(8) 1.908(9)
Mn3 O2 . 9_455 yes 1.935(12) 1.880(12) 1.908(13)
Mn3 O2 . 16_555 yes 1.935(10) 1.880(10) 1.908(10)
Mn3 O2 . 17_445 yes 1.935(9) 1.880(8) 1.908(9)
Mn3 O2 . 18_545 yes 1.935(12) 1.880(12) 1.908(13)
O1 O1 . 8_555 yes 2.812(13) 2.633(13) 2.723(13)
O1 O1 . 15_554 yes 2.812(11) 2.633(11) 2.723(11)
O1 O1 . 5_555 yes 2.868(17) 2.794(17) 2.833(17)
O1 O1 . 6_555 yes 2.868(16) 2.794(15) 2.833(15)
O1 O2 . . yes 2.847(11) 2.757(11) 2.802(11)
O1 O2 . 8_554 yes 2.876(11) 2.728(11) 2.802(11)
O1 O2 . 15_554 yes 2.932(16) 2.755(16) 2.842(17)
O1 O2 . 16_555 yes 2.652(11) 2.579(12) 2.615(11)
O1 O2 . 11_455 yes 2.777(17) 2.765(17) 2.772(18)
O1 O2 . 18_545 yes 2.988(13) 2.864(13) 2.926(13)
O2 O2 . 2_665 yes 2.718(13) 2.644(13) 2.681(15)
O2 O2 . 3_565 yes 2.718(17) 2.644(17) 2.681(19)
O2 O2 . 11_455 yes 2.736(13) 2.694(13) 2.716(13)
O2 O2 . 12_555 yes 2.736(11) 2.694(11) 2.715(11)

loop_
_geom_hbond_atom_site_label_D
_geom_hbond_atom_site_label_H
_geom_hbond_atom_site_label_A
_geom_hbond_site_symmetry_D
_geom_hbond_site_symmetry_H
_geom_hbond_site_symmetry_A
_geom_hbond_distance_DH
_geom_hbond_distance_HA
_geom_hbond_distance_DA
_geom_hbond_angle_DHA
_geom_hbond_publ_flag
? ? ? ? ? ? ? ? ? ? ?

loop_
_geom_torsion_atom_site_label_1
_geom_torsion_atom_site_label_2
_geom_torsion_atom_site_label_3
_geom_torsion_atom_site_label_4
_geom_torsion_site_symmetry_1
_geom_torsion_site_symmetry_2
_geom_torsion_site_symmetry_3
_geom_torsion_site_symmetry_4
_geom_torsion
_geom_torsion_publ_flag
? ? ? ? ? ? ? ? ? ?
